data_2235248
loop_
_publ_author_name
'Kargar, Hadi'
'Kia, Reza'
'Shakarami, Tayebeh'
'Tahir, Muhammad Nawaz'

_publ_section_title
;
 {4,4',6,6'-Tetraiodo-2,2'-[2,2-dimethylpropane-1,3-diylbis(nitrilomethanylylidene)]diphenolato}copper(II)
;
_journal_coeditor_code SU2420
_journal_issue 6
_journal_name_full 'Acta Crystallographica Section E'
_journal_page_first m752
_journal_paper_doi 10.1107/S1600536812020387
_journal_volume 68
_journal_year 2012
_chemical_formula_iupac '[Cu (C19 H16 I4 N2 O2)]'
_chemical_formula_moiety 'C19 H16 Cu I4 N2 O2'
_chemical_formula_sum 'C19 H16 Cu I4 N2 O2'
_chemical_formula_weight 875.48
_chemical_name_systematic
{4,4',6,6'-Tetraiodo-2,2'-[2,2-dimethylpropane-1,3-diylbis(nitrilomethanylylidene)]diphenolato}copper(II)
_space_group_IT_number 60
_symmetry_cell_setting orthorhombic
_symmetry_space_group_name_Hall '-P 2n 2ab'
_symmetry_space_group_name_H-M 'P b c n'
_atom_sites_solution_hydrogens geom
_atom_sites_solution_primary direct
_atom_sites_solution_secondary difmap
_audit_creation_method SHELXL-97
_cell_angle_alpha 90.00
_cell_angle_beta 90.00
_cell_angle_gamma 90.00
_cell_formula_units_Z 4
_cell_length_a 16.9336(10)
_cell_length_b 15.9602(12)
_cell_length_c 8.7041(5)
_cell_measurement_reflns_used 1126
_cell_measurement_temperature 296(2)
_cell_measurement_theta_max 27.52
_cell_measurement_theta_min 2.50
_cell_volume 2352.4(3)
_computing_cell_refinement 'SAINT (Bruker, 2005)'
_computing_data_collection 'APEX2 (Bruker, 2005)'
_computing_data_reduction 'SAINT (Bruker, 2005)'
_computing_molecular_graphics 'SHELXTL (Sheldrick, 2008)'
_computing_publication_material 'SHELXTL (Sheldrick, 2008) and PLATON (Spek, 2009)'
_computing_structure_refinement 'SHELXL97 (Sheldrick, 2008)'
_computing_structure_solution 'SHELXS97 (Sheldrick, 2008)'
_diffrn_ambient_temperature 296(2)
_diffrn_measured_fraction_theta_full 1.000
_diffrn_measured_fraction_theta_max 1.000
_diffrn_measurement_device_type
;
Bruker SMART APEXII CCD area-detector
;
_diffrn_measurement_method '\f and \w scans'
_diffrn_radiation_monochromator graphite
_diffrn_radiation_source 'fine-focus sealed tube'
_diffrn_radiation_type MoK\a
_diffrn_radiation_wavelength 0.71073
_diffrn_reflns_av_R_equivalents 0.0303
_diffrn_reflns_av_sigmaI/netI 0.0286
_diffrn_reflns_limit_h_max 20
_diffrn_reflns_limit_h_min -20
_diffrn_reflns_limit_k_max 19
_diffrn_reflns_limit_k_min -13
_diffrn_reflns_limit_l_max 10
_diffrn_reflns_limit_l_min -9
_diffrn_reflns_number 9807
_diffrn_reflns_theta_full 26.00
_diffrn_reflns_theta_max 26.00
_diffrn_reflns_theta_min 2.41
_diffrn_standards_number 0
_exptl_absorpt_coefficient_mu 6.195
_exptl_absorpt_correction_T_max 0.5505
_exptl_absorpt_correction_T_min 0.2692
_exptl_absorpt_correction_type multi-scan
_exptl_absorpt_process_details '(<i>SADABS</i>; Bruker, 2005)'
_exptl_crystal_colour red
_exptl_crystal_density_diffrn 2.472
_exptl_crystal_density_method 'not measured'
_exptl_crystal_description block
_exptl_crystal_F_000 1604
_exptl_crystal_size_max 0.21
_exptl_crystal_size_mid 0.12
_exptl_crystal_size_min 0.08
_refine_diff_density_max 0.938
_refine_diff_density_min -0.670
_refine_ls_extinction_method none
_refine_ls_goodness_of_fit_ref 1.040
_refine_ls_hydrogen_treatment constr
_refine_ls_matrix_type full
_refine_ls_number_parameters 129
_refine_ls_number_reflns 2321
_refine_ls_number_restraints 0
_refine_ls_restrained_S_all 1.040
_refine_ls_R_factor_all 0.0417
_refine_ls_R_factor_gt 0.0263
_refine_ls_shift/su_max 0.001
_refine_ls_shift/su_mean 0.000
_refine_ls_structure_factor_coef Fsqd
_refine_ls_weighting_details 'calc w=1/[\s^2^(Fo^2^)+(0.0210P)^2^+2.4697P] where P=(Fo^2^+2Fc^2^)/3'
_refine_ls_weighting_scheme calc
_refine_ls_wR_factor_gt 0.0521
_refine_ls_wR_factor_ref 0.0589
_reflns_number_gt 1791
_reflns_number_total 2321
_reflns_threshold_expression I>2\s(I)
_cod_data_source_file su2420.cif
_cod_data_source_block I
_cod_database_code 2235248
_cod_database_fobs_code 2235248

loop_
_symmetry_equiv_pos_as_xyz
'x, y, z'
'x+1/2, -y+1/2, -z'
'-x, y, -z+1/2'
'-x+1/2, -y+1/2, z+1/2'
'-x, -y, -z'
'-x-1/2, y-1/2, z'
'x, -y, z-1/2'
'x-1/2, y-1/2, -z-1/2'

loop_
_atom_site_type_symbol
_atom_site_label
_atom_site_fract_x
_atom_site_fract_y
_atom_site_fract_z
_atom_site_U_iso_or_equiv
_atom_site_adp_type
_atom_site_calc_flag
_atom_site_refinement_flags
_atom_site_occupancy
_atom_site_symmetry_multiplicity
I I1 0.16096(2) 0.747572(19) 0.30639(4) 0.04900(11) Uani d . 1 1
I I2 0.39828(2) 0.53650(3) 0.63814(5) 0.06704(14) Uani d . 1 1
Cu Cu1 0.0000 0.48949(5) 0.2500 0.03357(18) Uani d S 1 2
O O1 0.07523(17) 0.57300(18) 0.3038(3) 0.0384(7) Uani d . 1 1
N N1 0.0505(2) 0.4038(2) 0.3745(4) 0.0348(8) Uani d . 1 1
C C1 0.1415(2) 0.5623(3) 0.3769(4) 0.0332(10) Uani d . 1 1
C C2 0.1945(3) 0.6301(3) 0.3943(4) 0.0350(10) Uani d . 1 1
C C3 0.2653(2) 0.6228(3) 0.4678(4) 0.0384(11) Uani d . 1 1
H H3 0.2985 0.6691 0.4758 0.046 Uiso calc R 1 1
C C4 0.2882(2) 0.5464(3) 0.5306(5) 0.0394(10) Uani d . 1 1
C C5 0.2393(3) 0.4793(3) 0.5191(5) 0.0417(11) Uani d . 1 1
H H5 0.2547 0.4283 0.5613 0.050 Uiso calc R 1 1
C C6 0.1657(2) 0.4854(3) 0.4444(5) 0.0348(10) Uani d . 1 1
C C7 0.1168(2) 0.4116(3) 0.4443(5) 0.0364(10) Uani d . 1 1
H H7 0.1349 0.3656 0.4997 0.044 Uiso calc R 1 1
C C8 0.0045(3) 0.3268(3) 0.3955(4) 0.0401(10) Uani d . 1 1
H H8A -0.0486 0.3416 0.4270 0.048 Uiso calc R 1 1
H H8B 0.0281 0.2941 0.4776 0.048 Uiso calc R 1 1
C C9 0.0000 0.2724(4) 0.2500 0.0369(14) Uani d S 1 2
C C10 -0.0730(3) 0.2171(3) 0.2632(6) 0.0599(14) Uani d . 1 1
H H10A -0.0709 0.1862 0.3578 0.090 Uiso calc R 1 1
H H10B -0.0745 0.1787 0.1783 0.090 Uiso calc R 1 1
H H10C -0.1195 0.2515 0.2618 0.090 Uiso calc R 1 1

loop_
_atom_site_aniso_label
_atom_site_aniso_U_11
_atom_site_aniso_U_22
_atom_site_aniso_U_33
_atom_site_aniso_U_12
_atom_site_aniso_U_13
_atom_site_aniso_U_23
I1 0.0663(2) 0.03097(18) 0.04979(18) -0.00876(16) -0.00490(15) 0.00638(14)
I2 0.04541(19) 0.0625(3) 0.0932(3) 0.00148(19) -0.02547(19) -0.0029(2)
Cu1 0.0359(4) 0.0272(4) 0.0376(4) 0.000 -0.0041(3) 0.000
O1 0.0396(16) 0.0278(16) 0.0478(17) -0.0031(14) -0.0093(14) 0.0029(14)
N1 0.041(2) 0.027(2) 0.0359(18) -0.0058(17) -0.0016(16) 0.0042(16)
C1 0.037(2) 0.032(2) 0.031(2) -0.003(2) -0.0005(18) -0.0022(19)
C2 0.042(2) 0.028(2) 0.035(2) -0.004(2) 0.0031(19) 0.0039(19)
C3 0.038(2) 0.037(3) 0.041(2) -0.012(2) 0.0025(19) -0.007(2)
C4 0.033(2) 0.041(3) 0.045(2) -0.003(2) -0.002(2) -0.003(2)
C5 0.045(3) 0.037(3) 0.043(3) 0.003(2) -0.005(2) -0.001(2)
C6 0.038(2) 0.029(2) 0.037(2) -0.0042(19) -0.0026(19) 0.0021(19)
C7 0.046(3) 0.028(2) 0.036(2) 0.000(2) -0.002(2) 0.0057(19)
C8 0.048(3) 0.035(3) 0.036(2) -0.008(2) -0.0007(19) 0.004(2)
C9 0.041(3) 0.024(3) 0.045(3) 0.000 -0.007(3) 0.000
C10 0.063(3) 0.050(3) 0.066(3) -0.022(3) -0.006(3) -0.002(3)

loop_
_atom_type_symbol
_atom_type_description
_atom_type_scat_dispersion_real
_atom_type_scat_dispersion_imag
_atom_type_scat_source
C C 0.0033 0.0016 'International Tables Vol C Tables 4.2.6.8 and 6.1.1.4'
H H 0.0000 0.0000 'International Tables Vol C Tables 4.2.6.8 and 6.1.1.4'
N N 0.0061 0.0033 'International Tables Vol C Tables 4.2.6.8 and 6.1.1.4'
O O 0.0106 0.0060 'International Tables Vol C Tables 4.2.6.8 and 6.1.1.4'
Cu Cu 0.3201 1.2651 'International Tables Vol C Tables 4.2.6.8 and 6.1.1.4'
I I -0.4742 1.8119 'International Tables Vol C Tables 4.2.6.8 and 6.1.1.4'

loop_
_geom_angle_atom_site_label_1
_geom_angle_atom_site_label_2
_geom_angle_atom_site_label_3
_geom_angle_site_symmetry_1
_geom_angle_site_symmetry_3
_geom_angle
O1 Cu1 O1 . 3 91.04(17)
O1 Cu1 N1 . 3 157.69(13)
O1 Cu1 N1 3 3 93.51(13)
O1 Cu1 N1 . . 93.51(13)
O1 Cu1 N1 3 . 157.69(13)
N1 Cu1 N1 3 . 90.5(2)
C1 O1 Cu1 . . 127.3(3)
C7 N1 C8 . . 119.2(4)
C7 N1 Cu1 . . 125.5(3)
C8 N1 Cu1 . . 115.2(3)
O1 C1 C2 . . 120.0(4)
O1 C1 C6 . . 124.3(4)
C2 C1 C6 . . 115.7(4)
C3 C2 C1 . . 122.9(4)
C3 C2 I1 . . 119.0(3)
C1 C2 I1 . . 118.1(3)
C2 C3 C4 . . 120.2(4)
C2 C3 H3 . . 119.9
C4 C3 H3 . . 119.9
C5 C4 C3 . . 119.6(4)
C5 C4 I2 . . 121.1(3)
C3 C4 I2 . . 119.3(3)
C4 C5 C6 . . 121.3(4)
C4 C5 H5 . . 119.4
C6 C5 H5 . . 119.4
C5 C6 C1 . . 120.4(4)
C5 C6 C7 . . 116.9(4)
C1 C6 C7 . . 122.7(4)
N1 C7 C6 . . 125.7(4)
N1 C7 H7 . . 117.2
C6 C7 H7 . . 117.2
N1 C8 C9 . . 113.4(3)
N1 C8 H8A . . 108.9
C9 C8 H8A . . 108.9
N1 C8 H8B . . 108.9
C9 C8 H8B . . 108.9
H8A C8 H8B . . 107.7
C10 C9 C10 . 3 109.2(6)
C10 C9 C8 . . 107.8(3)
C10 C9 C8 3 . 110.4(3)
C10 C9 C8 . 3 110.4(3)
C10 C9 C8 3 3 107.8(3)
C8 C9 C8 . 3 111.2(5)
C9 C10 H10A . . 109.5
C9 C10 H10B . . 109.5
H10A C10 H10B . . 109.5
C9 C10 H10C . . 109.5
H10A C10 H10C . . 109.5
H10B C10 H10C . . 109.5

loop_
_geom_bond_atom_site_label_1
_geom_bond_atom_site_label_2
_geom_bond_site_symmetry_2
_geom_bond_distance
I1 C2 . 2.103(4)
I2 C4 . 2.092(4)
Cu1 O1 . 1.902(3)
Cu1 O1 3 1.902(3)
Cu1 N1 3 1.944(3)
Cu1 N1 . 1.944(3)
O1 C1 . 1.301(5)
N1 C7 . 1.283(5)
N1 C8 . 1.466(5)
C1 C2 . 1.414(6)
C1 C6 . 1.422(6)
C2 C3 . 1.364(6)
C3 C4 . 1.391(6)
C3 H3 . 0.9300
C4 C5 . 1.358(6)
C5 C6 . 1.409(6)
C5 H5 . 0.9300
C6 C7 . 1.439(6)
C7 H7 . 0.9300
C8 C9 . 1.538(5)
C8 H8A . 0.9700
C8 H8B . 0.9700
C9 C10 . 1.522(6)
C9 C10 3 1.522(6)
C9 C8 3 1.538(5)
C10 H10A . 0.9600
C10 H10B . 0.9600
C10 H10C . 0.9600

loop_
_geom_torsion_atom_site_label_1
_geom_torsion_atom_site_label_2
_geom_torsion_atom_site_label_3
_geom_torsion_atom_site_label_4
_geom_torsion_site_symmetry_1
_geom_torsion_site_symmetry_4
_geom_torsion
O1 Cu1 O1 C1 3 . 168.3(4)
N1 Cu1 O1 C1 3 . -89.9(5)
N1 Cu1 O1 C1 . . 10.1(3)
O1 Cu1 N1 C7 . . -7.0(4)
O1 Cu1 N1 C7 3 . -108.3(4)
N1 Cu1 N1 C7 3 . 151.1(4)
O1 Cu1 N1 C8 . . 168.9(3)
O1 Cu1 N1 C8 3 . 67.5(5)
N1 Cu1 N1 C8 3 . -33.1(2)
Cu1 O1 C1 C2 . . 173.7(3)
Cu1 O1 C1 C6 . . -6.8(6)
O1 C1 C2 C3 . . -179.1(4)
C6 C1 C2 C3 . . 1.3(6)
O1 C1 C2 I1 . . 2.2(5)
C6 C1 C2 I1 . . -177.3(3)
C1 C2 C3 C4 . . -0.4(6)
I1 C2 C3 C4 . . 178.3(3)
C2 C3 C4 C5 . . -0.4(6)
C2 C3 C4 I2 . . 178.6(3)
C3 C4 C5 C6 . . 0.1(7)
I2 C4 C5 C6 . . -178.9(3)
C4 C5 C6 C1 . . 1.0(6)
C4 C5 C6 C7 . . -177.3(4)
O1 C1 C6 C5 . . 178.8(4)
C2 C1 C6 C5 . . -1.6(6)
O1 C1 C6 C7 . . -3.0(6)
C2 C1 C6 C7 . . 176.6(4)
C8 N1 C7 C6 . . -175.1(4)
Cu1 N1 C7 C6 . . 0.5(6)
C5 C6 C7 N1 . . -175.5(4)
C1 C6 C7 N1 . . 6.2(7)
C7 N1 C8 C9 . . -111.6(4)
Cu1 N1 C8 C9 . . 72.3(4)
N1 C8 C9 C10 . . -157.0(4)
N1 C8 C9 C10 . 3 83.8(5)
N1 C8 C9 C8 . 3 -35.9(2)
